data_7712234
loop_
_publ_author_name
'Eusamio, Javier'
'Medina, Yaiza M.'
'C&#xf3;rdoba, Javier C'
'Vidal-Ferran, Anton'
'Sainz, Daniel'
'Guti&#xe9;rrez, Albert'
'Font-Bardia, Merc&#xe8;'
'Grabulosa, Arnald'

_publ_section_title
;
 Rhodium and ruthenium complexes of methylene-bridged,
 <i>P</i>-stereogenic, unsymmetrical diphosphanes.
;
_journal_issue 8
_journal_name_full 'Dalton transactions (Cambridge, England : 2003)'
_journal_page_first 2424
_journal_page_last 2439
_journal_paper_doi 10.1039/d2dt04026c
_journal_volume 52
_journal_year 2023
_chemical_absolute_configuration rm
_chemical_formula_moiety 'C35 H44 Cl P2 Ru, F6 P'
_chemical_formula_sum 'C35 H44 Cl F6 P3 Ru'
_chemical_formula_weight 808.13
_space_group_crystal_system monoclinic
_space_group_IT_number 4
_space_group_name_Hall 'P 2yb'
_space_group_name_H-M_alt 'P 1 21 1'
_atom_sites_solution_hydrogens geom
_audit_creation_method SHELXL-2018/3
_audit_update_record
;
2022-11-30 deposited with the CCDC.	2023-01-23 downloaded from the CCDC.
;
_cell_angle_alpha 90
_cell_angle_beta 92.589(3)
_cell_angle_gamma 90
_cell_formula_units_Z 2
_cell_length_a 10.6343(8)
_cell_length_b 15.3026(11)
_cell_length_c 10.7939(8)
_cell_measurement_reflns_used 9792
_cell_measurement_temperature 100(2)
_cell_measurement_theta_max 30.52
_cell_measurement_theta_min 2.75
_cell_volume 1754.7(2)
_computing_cell_refinement 'Bruker SAINT'
_computing_data_collection 'Bruker APEX3'
_computing_data_reduction 'Bruker SAINT'
_computing_molecular_graphics 'Bruker SHELXTL'
_computing_publication_material 'Bruker SHELXTL'
_computing_structure_refinement 'SHELXL-2018/3 (Sheldrick, 2018)'
_computing_structure_solution 'SHELXT 2014/5 (Sheldrick, 2014)'
_diffrn_ambient_temperature 100(2)
_diffrn_measured_fraction_theta_full 0.993
_diffrn_measured_fraction_theta_max 0.992
_diffrn_measurement_device_type 'D8 Venture'
_diffrn_measurement_method '\f and \w scans'
_diffrn_radiation_type MoK\a
_diffrn_radiation_wavelength 0.71073
_diffrn_reflns_av_R_equivalents 0.0197
_diffrn_reflns_av_unetI/netI 0.0302
_diffrn_reflns_Laue_measured_fraction_full 0.993
_diffrn_reflns_Laue_measured_fraction_max 0.992
_diffrn_reflns_limit_h_max 15
_diffrn_reflns_limit_h_min -14
_diffrn_reflns_limit_k_max 21
_diffrn_reflns_limit_k_min -21
_diffrn_reflns_limit_l_max 15
_diffrn_reflns_limit_l_min -13
_diffrn_reflns_number 23790
_diffrn_reflns_point_group_measured_fraction_full 0.989
_diffrn_reflns_point_group_measured_fraction_max 0.979
_diffrn_reflns_theta_full 25.242
_diffrn_reflns_theta_max 30.534
_diffrn_reflns_theta_min 2.630
_diffrn_source microfocus
_exptl_absorpt_coefficient_mu 0.717
_exptl_absorpt_correction_T_max 0.7461
_exptl_absorpt_correction_T_min 0.6319
_exptl_absorpt_correction_type multi-scan
_exptl_absorpt_process_details 'Sadabs 2014 (Bruker AXS Inc)'
_exptl_crystal_colour yellow
_exptl_crystal_density_diffrn 1.530
_exptl_crystal_description prism
_exptl_crystal_F_000 828
_exptl_crystal_size_max 0.296
_exptl_crystal_size_mid 0.192
_exptl_crystal_size_min 0.128
_refine_diff_density_max 0.416
_refine_diff_density_min -0.420
_refine_diff_density_rms 0.048
_refine_ls_abs_structure_details
;
 Flack x determined using 4793 quotients [(I+)-(I-)]/[(I+)+(I-)]
 (Parsons, Flack and Wagner, Acta Cryst. B69 (2013) 249-259).
;
_refine_ls_abs_structure_Flack -0.006(6)
_refine_ls_extinction_method none
_refine_ls_goodness_of_fit_ref 1.037
_refine_ls_hydrogen_treatment constr
_refine_ls_matrix_type full
_refine_ls_number_parameters 422
_refine_ls_number_reflns 10505
_refine_ls_number_restraints 4
_refine_ls_restrained_S_all 1.039
_refine_ls_R_factor_all 0.0194
_refine_ls_R_factor_gt 0.0187
_refine_ls_shift/su_max 0.003
_refine_ls_shift/su_mean 0.000
_refine_ls_structure_factor_coef Fsqd
_refine_ls_weighting_details 'w=1/[\s^2^(Fo^2^)+(0.0151P)^2^+0.3246P] where P=(Fo^2^+2Fc^2^)/3'
_refine_ls_weighting_scheme calc
_refine_ls_wR_factor_gt 0.0433
_refine_ls_wR_factor_ref 0.0440
_reflns_Friedel_coverage 0.907
_reflns_Friedel_fraction_full 0.984
_reflns_Friedel_fraction_max 0.964
_reflns_number_gt 10318
_reflns_number_total 10505
_reflns_threshold_expression 'I > 2\s(I)'
_cod_data_source_file d2dt04026c2.cif
_cod_data_source_block RuBiphiPr
_cod_depositor_comments 'Adding full bibliography for 7712233--7712235.cif.'
_cod_original_sg_symbol_H-M 'P 21'
_cod_database_code 7712234
_shelx_shelxl_version_number 2018/3
_shelx_space_group_comment
;
The symmetry employed for this shelxl refinement is uniquely defined
by the following loop, which should always be used as a source of
symmetry information in preference to the above space-group names.
They are only intended as comments.
;

loop_
_space_group_symop_operation_xyz
'x, y, z'
'-x, y+1/2, -z'

loop_
_atom_site_label
_atom_site_type_symbol
_atom_site_fract_x
_atom_site_fract_y
_atom_site_fract_z
_atom_site_U_iso_or_equiv
_atom_site_adp_type
_atom_site_occupancy
_atom_site_site_symmetry_order
_atom_site_calc_flag
_atom_site_refinement_flags_posn
_atom_site_refinement_flags_adp
_atom_site_refinement_flags_occupancy
_atom_site_disorder_assembly
_atom_site_disorder_group
Ru1 Ru 0.82400(2) 0.47845(2) 0.46010(2) 0.01101(3) Uani 1 1 d . U . . .
Cl1 Cl 0.74172(4) 0.62203(3) 0.42938(4) 0.01542(8) Uani 1 1 d . U . . .
P2 P 0.61355(5) 0.43335(3) 0.44980(5) 0.01420(9) Uani 1 1 d . U . . .
P1 P 0.74158(4) 0.49227(3) 0.65744(4) 0.01157(10) Uani 1 1 d . U . . .
C1 C 0.94978(19) 0.50897(14) 0.29802(18) 0.0158(4) Uani 1 1 d . . . . .
C2 C 1.01780(18) 0.52425(14) 0.41432(18) 0.0167(4) Uani 1 1 d . . . . .
H2 H 1.044022 0.585214 0.436635 0.020 Uiso 1 1 calc R U . . .
C3 C 1.03203(19) 0.45864(13) 0.50343(19) 0.0195(4) Uani 1 1 d . . . . .
H3 H 1.067746 0.474001 0.587923 0.023 Uiso 1 1 calc R U . . .
C4 C 0.9763(2) 0.37498(14) 0.4839(2) 0.0198(4) Uani 1 1 d . . . . .
C5 C 0.9033(2) 0.36189(13) 0.3729(2) 0.0192(4) Uani 1 1 d . . . . .
H5 H 0.850414 0.308025 0.363773 0.023 Uiso 1 1 calc R U . . .
C6 C 0.8935(2) 0.42699(14) 0.27929(19) 0.0170(4) Uani 1 1 d . . . . .
H6 H 0.832039 0.418623 0.207411 0.020 Uiso 1 1 calc R U . . .
C7 C 0.9445(2) 0.58121(15) 0.2029(2) 0.0210(4) Uani 1 1 d . . . . .
H7 H 0.930712 0.637538 0.247228 0.025 Uiso 1 1 calc R U . . .
C8 C 1.0731(2) 0.5860(2) 0.1445(3) 0.0355(6) Uani 1 1 d . . . . .
H8A H 1.092770 0.529289 0.107980 0.053 Uiso 1 1 calc R U . . .
H8B H 1.137887 0.600853 0.208562 0.053 Uiso 1 1 calc R U . . .
H8C H 1.070915 0.630971 0.079828 0.053 Uiso 1 1 calc R U . . .
C9 C 0.8393(2) 0.57098(17) 0.1033(2) 0.0277(5) Uani 1 1 d . . . . .
H9A H 0.838398 0.621898 0.048152 0.042 Uiso 1 1 calc R U . . .
H9B H 0.758254 0.566536 0.142563 0.042 Uiso 1 1 calc R U . . .
H9C H 0.853610 0.517945 0.055000 0.042 Uiso 1 1 calc R U . . .
C10 C 1.0033(3) 0.30110(16) 0.5734(2) 0.0310(5) Uani 1 1 d . . . . .
H10A H 0.938645 0.255859 0.561403 0.047 Uiso 1 1 calc R U . . .
H10B H 1.002687 0.323192 0.658574 0.047 Uiso 1 1 calc R U . . .
H10C H 1.086100 0.276160 0.558381 0.047 Uiso 1 1 calc R U . . .
C11 C 0.57812(17) 0.46835(15) 0.60723(16) 0.0155(4) Uani 1 1 d . . . . .
H11A H 0.523633 0.520797 0.607557 0.019 Uiso 1 1 calc R U . . .
H11B H 0.540949 0.420989 0.656226 0.019 Uiso 1 1 calc R U . . .
C12 C 0.5764(2) 0.31663(15) 0.4407(2) 0.0262(5) Uani 1 1 d . . . . .
H12 H 0.596201 0.296187 0.355800 0.031 Uiso 1 1 calc R U . . .
C13 C 0.6593(3) 0.26467(16) 0.5338(2) 0.0322(6) Uani 1 1 d . . . . .
H13A H 0.643646 0.202051 0.521919 0.048 Uiso 1 1 calc R U . . .
H13B H 0.639296 0.281344 0.618300 0.048 Uiso 1 1 calc R U . . .
H13C H 0.748043 0.277331 0.520699 0.048 Uiso 1 1 calc R U . . .
C14 C 0.4371(3) 0.2967(2) 0.4589(3) 0.0416(7) Uani 1 1 d . . . . .
H14A H 0.385270 0.325759 0.393842 0.062 Uiso 1 1 calc R U . . .
H14B H 0.413793 0.318150 0.540292 0.062 Uiso 1 1 calc R U . . .
H14C H 0.423313 0.233441 0.454276 0.062 Uiso 1 1 calc R U . . .
C15 C 0.50659(19) 0.49185(17) 0.33806(19) 0.0241(5) Uani 1 1 d . . . . .
H15 H 0.542306 0.552021 0.331226 0.029 Uiso 1 1 calc R U . . .
C16 C 0.5132(3) 0.4517(2) 0.2086(2) 0.0381(7) Uani 1 1 d . . . . .
H16A H 0.466146 0.488379 0.148304 0.057 Uiso 1 1 calc R U . . .
H16B H 0.476396 0.392974 0.208643 0.057 Uiso 1 1 calc R U . . .
H16C H 0.601291 0.447990 0.186123 0.057 Uiso 1 1 calc R U . . .
C17 C 0.3710(2) 0.5045(2) 0.3768(2) 0.0356(6) Uani 1 1 d . . . . .
H17A H 0.330019 0.549775 0.324955 0.053 Uiso 1 1 calc R U . . .
H17B H 0.371422 0.522376 0.463957 0.053 Uiso 1 1 calc R U . . .
H17C H 0.324702 0.449423 0.366114 0.053 Uiso 1 1 calc R U . . .
C18 C 0.74174(17) 0.60067(12) 0.72778(17) 0.0131(3) Uani 1 1 d . . . . .
C19 C 0.63947(18) 0.62883(13) 0.79430(18) 0.0157(4) Uani 1 1 d . . . . .
H19 H 0.568231 0.591980 0.801138 0.019 Uiso 1 1 calc R U . . .
C20 C 0.6417(2) 0.71066(14) 0.85051(19) 0.0181(4) Uani 1 1 d . . . . .
H20 H 0.572054 0.729783 0.895488 0.022 Uiso 1 1 calc R U . . .
C21 C 0.7463(2) 0.76439(14) 0.84064(19) 0.0195(4) Uani 1 1 d . . . . .
H21 H 0.748437 0.820127 0.879452 0.023 Uiso 1 1 calc R U . . .
C22 C 0.8475(2) 0.73660(14) 0.77414(19) 0.0188(4) Uani 1 1 d . . . . .
H22 H 0.918579 0.773606 0.767356 0.023 Uiso 1 1 calc R U . . .
C23 C 0.84575(18) 0.65496(14) 0.71727(19) 0.0166(4) Uani 1 1 d . . . . .
H23 H 0.915169 0.636376 0.671520 0.020 Uiso 1 1 calc R U . . .
C25 C 0.80443(19) 0.42492(13) 0.78730(18) 0.0153(4) Uani 1 1 d . . . . .
C26 C 0.9328(2) 0.44286(15) 0.81060(19) 0.0192(4) Uani 1 1 d . . . . .
H26 H 0.971117 0.488153 0.765384 0.023 Uiso 1 1 calc R U . . .
C27 C 1.0051(2) 0.39627(17) 0.8978(2) 0.0249(5) Uani 1 1 d . . . . .
H27 H 1.091733 0.409738 0.912308 0.030 Uiso 1 1 calc R U . . .
C28 C 0.9500(2) 0.32991(17) 0.9636(2) 0.0283(5) Uani 1 1 d . . . . .
H28 H 0.999301 0.295965 1.021274 0.034 Uiso 1 1 calc R U . . .
C29 C 0.8228(2) 0.31337(16) 0.9449(2) 0.0241(5) Uani 1 1 d . . . . .
H29 H 0.785725 0.268223 0.991458 0.029 Uiso 1 1 calc R U . . .
C30 C 0.7465(2) 0.36096(14) 0.85965(18) 0.0174(4) Uani 1 1 d . . . . .
C31 C 0.6099(2) 0.34032(14) 0.85716(19) 0.0180(4) Uani 1 1 d . . . . .
C32 C 0.5686(2) 0.25473(15) 0.8344(2) 0.0243(4) Uani 1 1 d . . . . .
H32 H 0.628297 0.209739 0.822235 0.029 Uiso 1 1 calc R U . . .
C33 C 0.4409(2) 0.23504(17) 0.8294(2) 0.0302(5) Uani 1 1 d . . . . .
H33 H 0.413808 0.177096 0.811337 0.036 Uiso 1 1 calc R U . . .
C34 C 0.3532(2) 0.29926(18) 0.8507(2) 0.0293(5) Uani 1 1 d . . . . .
H34 H 0.265904 0.285934 0.844835 0.035 Uiso 1 1 calc R U . . .
C35 C 0.3931(2) 0.38349(17) 0.8806(2) 0.0263(5) Uani 1 1 d . . . . .
H35 H 0.333347 0.427158 0.899201 0.032 Uiso 1 1 calc R U . . .
C36 C 0.5209(2) 0.40371(15) 0.8834(2) 0.0210(4) Uani 1 1 d . . . . .
H36 H 0.547691 0.461433 0.903376 0.025 Uiso 1 1 calc R U . . .
P3 P 0.23989(5) 0.62226(4) 0.77017(5) 0.01674(10) Uani 1 1 d . . . . .
F1 F 0.32701(14) 0.59938(10) 0.89007(14) 0.0321(3) Uani 1 1 d . . . . .
F2 F 0.20423(16) 0.52168(10) 0.75208(17) 0.0431(4) Uani 1 1 d . . . . .
F3 F 0.12220(14) 0.63567(13) 0.85343(14) 0.0415(4) Uani 1 1 d . . . . .
F4 F 0.15262(12) 0.64522(9) 0.64807(12) 0.0222(3) Uani 1 1 d . . . . .
F5 F 0.27421(15) 0.72352(9) 0.78658(14) 0.0321(3) Uani 1 1 d . . . . .
F6 F 0.35677(13) 0.61053(12) 0.68397(14) 0.0366(4) Uani 1 1 d . . . . .

loop_
_atom_site_aniso_label
_atom_site_aniso_U_11
_atom_site_aniso_U_22
_atom_site_aniso_U_33
_atom_site_aniso_U_23
_atom_site_aniso_U_13
_atom_site_aniso_U_12
Ru1 0.01279(6) 0.00957(6) 0.01083(6) -0.00050(6) 0.00239(4) 0.00035(6)
Cl1 0.0177(2) 0.01141(14) 0.01714(19) -0.00010(16) 0.00093(17) 0.00280(15)
P2 0.01600(16) 0.0153(2) 0.0114(2) -0.00165(18) 0.00193(17) -0.00505(17)
P1 0.01165(18) 0.0119(3) 0.01119(18) -0.00123(17) 0.00107(15) 0.00015(16)
C1 0.0149(9) 0.0186(8) 0.0142(8) -0.0001(7) 0.0062(7) 0.0025(7)
C2 0.0126(8) 0.0201(9) 0.0178(9) -0.0019(8) 0.0041(7) -0.0008(7)
C3 0.0164(9) 0.0241(12) 0.0181(8) -0.0022(7) 0.0030(7) 0.0062(7)
C4 0.0227(10) 0.0175(9) 0.0197(10) 0.0015(8) 0.0068(8) 0.0092(8)
C5 0.0242(10) 0.0133(9) 0.0208(9) -0.0033(8) 0.0079(8) 0.0040(7)
C6 0.0181(9) 0.0182(9) 0.0151(9) -0.0029(8) 0.0044(7) 0.0018(7)
C7 0.0249(10) 0.0211(10) 0.0175(9) 0.0050(8) 0.0065(8) 0.0004(8)
C8 0.0309(13) 0.0470(16) 0.0296(12) 0.0121(12) 0.0123(10) -0.0064(11)
C9 0.0323(12) 0.0303(12) 0.0204(10) 0.0049(9) 0.0005(9) 0.0068(10)
C10 0.0430(15) 0.0217(11) 0.0286(11) 0.0058(10) 0.0037(11) 0.0158(10)
C11 0.0140(7) 0.0192(11) 0.0132(7) -0.0027(8) 0.0006(6) -0.0034(8)
C12 0.0428(14) 0.0188(10) 0.0180(9) -0.0067(8) 0.0117(9) -0.0142(9)
C13 0.0533(16) 0.0162(10) 0.0287(12) 0.0012(9) 0.0202(11) -0.0018(10)
C14 0.0476(17) 0.0429(16) 0.0346(14) -0.0033(12) 0.0050(12) -0.0323(14)
C15 0.0202(9) 0.0329(14) 0.0187(8) 0.0035(9) -0.0048(7) -0.0066(9)
C16 0.0309(13) 0.065(2) 0.0179(10) 0.0018(11) -0.0032(9) -0.0131(12)
C17 0.0202(10) 0.0540(17) 0.0319(12) -0.0008(11) -0.0076(9) 0.0014(10)
C18 0.0130(8) 0.0132(8) 0.0128(8) -0.0019(7) -0.0010(7) 0.0000(6)
C19 0.0148(9) 0.0161(9) 0.0161(9) -0.0018(7) 0.0017(7) -0.0008(7)
C20 0.0187(9) 0.0180(9) 0.0177(9) -0.0037(8) 0.0022(8) 0.0030(8)
C21 0.0254(10) 0.0148(9) 0.0180(9) -0.0045(8) -0.0022(8) -0.0002(8)
C22 0.0189(9) 0.0178(9) 0.0196(9) -0.0027(8) -0.0005(8) -0.0050(7)
C23 0.0138(8) 0.0197(9) 0.0164(9) -0.0036(8) 0.0019(7) -0.0032(7)
C25 0.0185(9) 0.0155(8) 0.0118(8) -0.0006(7) 0.0006(7) 0.0029(7)
C26 0.0178(9) 0.0240(9) 0.0157(8) -0.0015(8) 0.0004(7) 0.0025(8)
C27 0.0193(10) 0.0345(12) 0.0205(10) -0.0042(9) -0.0034(8) 0.0062(9)
C28 0.0318(12) 0.0319(12) 0.0206(10) 0.0032(9) -0.0057(9) 0.0113(10)
C29 0.0297(12) 0.0242(11) 0.0186(10) 0.0054(8) 0.0028(9) 0.0069(9)
C30 0.0214(10) 0.0169(9) 0.0140(8) 0.0001(7) 0.0030(7) 0.0036(7)
C31 0.0233(10) 0.0186(9) 0.0125(8) 0.0037(8) 0.0038(8) 0.0001(8)
C32 0.0317(12) 0.0194(10) 0.0226(10) 0.0002(8) 0.0092(9) -0.0018(9)
C33 0.0371(13) 0.0289(12) 0.0253(11) -0.0018(10) 0.0093(10) -0.0130(10)
C34 0.0248(11) 0.0413(14) 0.0222(10) 0.0056(10) 0.0047(9) -0.0083(10)
C35 0.0248(11) 0.0307(12) 0.0240(11) 0.0101(10) 0.0075(9) 0.0047(9)
C36 0.0254(11) 0.0187(9) 0.0193(10) 0.0041(8) 0.0056(8) 0.0012(8)
P3 0.0151(2) 0.0165(2) 0.0186(2) 0.0021(2) -0.00011(19) -0.00122(18)
F1 0.0334(8) 0.0313(8) 0.0301(7) 0.0065(6) -0.0147(6) -0.0045(6)
F2 0.0534(10) 0.0186(7) 0.0544(10) 0.0088(7) -0.0298(8) -0.0106(7)
F3 0.0249(7) 0.0743(13) 0.0262(7) 0.0066(8) 0.0119(6) 0.0005(8)
F4 0.0205(6) 0.0255(7) 0.0202(6) 0.0034(5) -0.0026(5) 0.0018(5)
F5 0.0475(9) 0.0189(6) 0.0295(7) 0.0002(6) -0.0038(7) -0.0075(6)
F6 0.0179(6) 0.0594(11) 0.0328(7) -0.0132(8) 0.0032(6) 0.0094(7)

loop_
_atom_type_symbol
_atom_type_description
_atom_type_scat_dispersion_real
_atom_type_scat_dispersion_imag
_atom_type_scat_source
C C 0.0033 0.0016 'International Tables Vol C Tables 4.2.6.8 and 6.1.1.4'
H H 0.0000 0.0000 'International Tables Vol C Tables 4.2.6.8 and 6.1.1.4'
Cl Cl 0.1484 0.1585 'International Tables Vol C Tables 4.2.6.8 and 6.1.1.4'
P P 0.1023 0.0942 'International Tables Vol C Tables 4.2.6.8 and 6.1.1.4'
Ru Ru -1.2594 0.8363 'International Tables Vol C Tables 4.2.6.8 and 6.1.1.4'
F F 0.0171 0.0103 'International Tables Vol C Tables 4.2.6.8 and 6.1.1.4'

loop_
_geom_angle_atom_site_label_1
_geom_angle_atom_site_label_2
_geom_angle_atom_site_label_3
_geom_angle
_geom_angle_site_symmetry_1
_geom_angle_site_symmetry_3
_geom_angle_publ_flag
C5 Ru1 C2 77.68(8) . . ?
C5 Ru1 C6 37.07(8) . . ?
C2 Ru1 C6 65.21(7) . . ?
C5 Ru1 C3 65.79(8) . . ?
C2 Ru1 C3 35.98(7) . . ?
C6 Ru1 C3 77.09(8) . . ?
C5 Ru1 C4 36.77(8) . . ?
C2 Ru1 C4 65.62(8) . . ?
C6 Ru1 C4 66.14(8) . . ?
C3 Ru1 C4 36.59(8) . . ?
C5 Ru1 C1 65.92(8) . . ?
C2 Ru1 C1 36.86(7) . . ?
C6 Ru1 C1 35.78(7) . . ?
C3 Ru1 C1 65.60(8) . . ?
C4 Ru1 C1 77.96(8) . . ?
C5 Ru1 P2 97.15(6) . . ?
C2 Ru1 P2 164.56(5) . . ?
C6 Ru1 P2 101.87(6) . . ?
C3 Ru1 P2 153.53(6) . . ?
C4 Ru1 P2 118.37(6) . . ?
C1 Ru1 P2 127.75(5) . . ?
C5 Ru1 P1 128.76(6) . . ?
C2 Ru1 P1 123.60(5) . . ?
C6 Ru1 P1 164.69(6) . . ?
C3 Ru1 P1 103.07(5) . . ?
C4 Ru1 P1 104.67(6) . . ?
C1 Ru1 P1 157.82(5) . . ?
P2 Ru1 P1 70.997(17) . . ?
C5 Ru1 Cl1 146.38(6) . . ?
C2 Ru1 Cl1 90.94(5) . . ?
C6 Ru1 Cl1 109.49(5) . . ?
C3 Ru1 Cl1 120.15(5) . . ?
C4 Ru1 Cl1 156.09(6) . . ?
C1 Ru1 Cl1 85.95(5) . . ?
P2 Ru1 Cl1 85.467(18) . . ?
P1 Ru1 Cl1 83.886(17) . . ?
C12 P2 C11 106.33(10) . . ?
C12 P2 C15 108.18(11) . . ?
C11 P2 C15 108.43(10) . . ?
C12 P2 Ru1 119.61(9) . . ?
C11 P2 Ru1 96.07(6) . . ?
C15 P2 Ru1 116.52(7) . . ?
C18 P1 C11 106.71(9) . . ?
C18 P1 C25 101.46(9) . . ?
C11 P1 C25 114.83(9) . . ?
C18 P1 Ru1 117.76(6) . . ?
C11 P1 Ru1 95.83(6) . . ?
C25 P1 Ru1 120.17(7) . . ?
C6 C1 C2 117.77(18) . . ?
C6 C1 C7 123.75(19) . . ?
C2 C1 C7 118.47(19) . . ?
C6 C1 Ru1 70.63(12) . . ?
C2 C1 Ru1 69.87(11) . . ?
C7 C1 Ru1 131.47(14) . . ?
C3 C2 C1 121.29(19) . . ?
C3 C2 Ru1 72.33(12) . . ?
C1 C2 Ru1 73.27(11) . . ?
C3 C2 H2 119.0 . . ?
C1 C2 H2 119.0 . . ?
Ru1 C2 H2 119.0 . . ?
C2 C3 C4 120.98(19) . . ?
C2 C3 Ru1 71.70(12) . . ?
C4 C3 Ru1 72.10(12) . . ?
C2 C3 H3 119.0 . . ?
C4 C3 H3 119.0 . . ?
Ru1 C3 H3 119.0 . . ?
C5 C4 C3 117.55(19) . . ?
C5 C4 C10 121.3(2) . . ?
C3 C4 C10 121.0(2) . . ?
C5 C4 Ru1 68.97(11) . . ?
C3 C4 Ru1 71.31(11) . . ?
C10 C4 Ru1 135.28(16) . . ?
C4 C5 C6 121.6(2) . . ?
C4 C5 Ru1 74.26(12) . . ?
C6 C5 Ru1 73.67(11) . . ?
C4 C5 H5 119.0 . . ?
C6 C5 H5 119.0 . . ?
Ru1 C5 H5 119.0 . . ?
C1 C6 C5 120.59(19) . . ?
C1 C6 Ru1 73.58(12) . . ?
C5 C6 Ru1 69.26(11) . . ?
C1 C6 H6 119.1 . . ?
C5 C6 H6 119.1 . . ?
Ru1 C6 H6 119.1 . . ?
C1 C7 C9 114.14(19) . . ?
C1 C7 C8 107.94(19) . . ?
C9 C7 C8 110.8(2) . . ?
C1 C7 H7 107.9 . . ?
C9 C7 H7 107.9 . . ?
C8 C7 H7 107.9 . . ?
C7 C8 H8A 109.5 . . ?
C7 C8 H8B 109.5 . . ?
H8A C8 H8B 109.5 . . ?
C7 C8 H8C 109.5 . . ?
H8A C8 H8C 109.5 . . ?
H8B C8 H8C 109.5 . . ?
C7 C9 H9A 109.5 . . ?
C7 C9 H9B 109.5 . . ?
H9A C9 H9B 109.5 . . ?
C7 C9 H9C 109.5 . . ?
H9A C9 H9C 109.5 . . ?
H9B C9 H9C 109.5 . . ?
C4 C10 H10A 109.5 . . ?
C4 C10 H10B 109.5 . . ?
H10A C10 H10B 109.5 . . ?
C4 C10 H10C 109.5 . . ?
H10A C10 H10C 109.5 . . ?
H10B C10 H10C 109.5 . . ?
P1 C11 P2 95.76(9) . . ?
P1 C11 H11A 112.6 . . ?
P2 C11 H11A 112.6 . . ?
P1 C11 H11B 112.6 . . ?
P2 C11 H11B 112.6 . . ?
H11A C11 H11B 110.1 . . ?
C13 C12 C14 110.1(2) . . ?
C13 C12 P2 110.81(16) . . ?
C14 C12 P2 113.25(19) . . ?
C13 C12 H12 107.5 . . ?
C14 C12 H12 107.5 . . ?
P2 C12 H12 107.5 . . ?
C12 C13 H13A 109.5 . . ?
C12 C13 H13B 109.5 . . ?
H13A C13 H13B 109.5 . . ?
C12 C13 H13C 109.5 . . ?
H13A C13 H13C 109.5 . . ?
H13B C13 H13C 109.5 . . ?
C12 C14 H14A 109.5 . . ?
C12 C14 H14B 109.5 . . ?
H14A C14 H14B 109.5 . . ?
C12 C14 H14C 109.5 . . ?
H14A C14 H14C 109.5 . . ?
H14B C14 H14C 109.5 . . ?
C16 C15 C17 112.47(19) . . ?
C16 C15 P2 110.38(18) . . ?
C17 C15 P2 116.22(16) . . ?
C16 C15 H15 105.6 . . ?
C17 C15 H15 105.6 . . ?
P2 C15 H15 105.6 . . ?
C15 C16 H16A 109.5 . . ?
C15 C16 H16B 109.5 . . ?
H16A C16 H16B 109.5 . . ?
C15 C16 H16C 109.5 . . ?
H16A C16 H16C 109.5 . . ?
H16B C16 H16C 109.5 . . ?
C15 C17 H17A 109.5 . . ?
C15 C17 H17B 109.5 . . ?
H17A C17 H17B 109.5 . . ?
C15 C17 H17C 109.5 . . ?
H17A C17 H17C 109.5 . . ?
H17B C17 H17C 109.5 . . ?
C23 C18 C19 119.82(18) . . ?
C23 C18 P1 119.63(15) . . ?
C19 C18 P1 120.53(14) . . ?
C20 C19 C18 120.20(19) . . ?
C20 C19 H19 119.9 . . ?
C18 C19 H19 119.9 . . ?
C19 C20 C21 119.77(19) . . ?
C19 C20 H20 120.1 . . ?
C21 C20 H20 120.1 . . ?
C22 C21 C20 120.00(19) . . ?
C22 C21 H21 120.0 . . ?
C20 C21 H21 120.0 . . ?
C21 C22 C23 120.56(19) . . ?
C21 C22 H22 119.7 . . ?
C23 C22 H22 119.7 . . ?
C22 C23 C18 119.64(19) . . ?
C22 C23 H23 120.2 . . ?
C18 C23 H23 120.2 . . ?
C26 C25 C30 118.80(18) . . ?
C26 C25 P1 110.10(15) . . ?
C30 C25 P1 131.09(16) . . ?
C27 C26 C25 121.8(2) . . ?
C27 C26 H26 119.1 . . ?
C25 C26 H26 119.1 . . ?
C28 C27 C26 119.4(2) . . ?
C28 C27 H27 120.3 . . ?
C26 C27 H27 120.3 . . ?
C29 C28 C27 119.6(2) . . ?
C29 C28 H28 120.2 . . ?
C27 C28 H28 120.2 . . ?
C28 C29 C30 122.3(2) . . ?
C28 C29 H29 118.9 . . ?
C30 C29 H29 118.9 . . ?
C29 C30 C25 118.0(2) . . ?
C29 C30 C31 115.93(19) . . ?
C25 C30 C31 126.04(18) . . ?
C36 C31 C32 118.5(2) . . ?
C36 C31 C30 121.4(2) . . ?
C32 C31 C30 120.1(2) . . ?
C33 C32 C31 120.5(2) . . ?
C33 C32 H32 119.7 . . ?
C31 C32 H32 119.7 . . ?
C34 C33 C32 120.3(2) . . ?
C34 C33 H33 119.8 . . ?
C32 C33 H33 119.8 . . ?
C33 C34 C35 119.8(2) . . ?
C33 C34 H34 120.1 . . ?
C35 C34 H34 120.1 . . ?
C34 C35 C36 119.9(2) . . ?
C34 C35 H35 120.1 . . ?
C36 C35 H35 120.1 . . ?
C35 C36 C31 120.8(2) . . ?
C35 C36 H36 119.6 . . ?
C31 C36 H36 119.6 . . ?
F3 P3 F2 90.28(11) . . ?
F3 P3 F6 178.55(10) . . ?
F2 P3 F6 90.42(10) . . ?
F3 P3 F1 90.74(9) . . ?
F2 P3 F1 90.78(8) . . ?
F6 P3 F1 90.53(9) . . ?
F3 P3 F5 89.64(10) . . ?
F2 P3 F5 179.13(9) . . ?
F6 P3 F5 89.64(9) . . ?
F1 P3 F5 90.09(8) . . ?
F3 P3 F4 89.72(8) . . ?
F2 P3 F4 89.16(8) . . ?
F6 P3 F4 89.01(8) . . ?
F1 P3 F4 179.54(9) . . ?
F5 P3 F4 89.97(8) . . ?

loop_
_geom_bond_atom_site_label_1
_geom_bond_atom_site_label_2
_geom_bond_distance
_geom_bond_site_symmetry_2
_geom_bond_publ_flag
Ru1 C5 2.202(2) . ?
Ru1 C2 2.2527(19) . ?
Ru1 C6 2.260(2) . ?
Ru1 C3 2.261(2) . ?
Ru1 C4 2.271(2) . ?
Ru1 C1 2.298(2) . ?
Ru1 P2 2.3399(5) . ?
Ru1 P1 2.3492(5) . ?
Ru1 Cl1 2.3825(5) . ?
P2 C12 1.831(2) . ?
P2 C11 1.8369(19) . ?
P2 C15 1.851(2) . ?
P1 C18 1.8243(19) . ?
P1 C11 1.8341(19) . ?
P1 C25 1.841(2) . ?
C1 C6 1.401(3) . ?
C1 C2 1.439(3) . ?
C1 C7 1.508(3) . ?
C2 C3 1.394(3) . ?
C2 H2 1.0000 . ?
C3 C4 1.423(3) . ?
C3 H3 1.0000 . ?
C4 C5 1.412(3) . ?
C4 C10 1.506(3) . ?
C5 C6 1.420(3) . ?
C5 H5 1.0000 . ?
C6 H6 1.0000 . ?
C7 C9 1.524(3) . ?
C7 C8 1.533(3) . ?
C7 H7 1.0000 . ?
C8 H8A 0.9800 . ?
C8 H8B 0.9800 . ?
C8 H8C 0.9800 . ?
C9 H9A 0.9800 . ?
C9 H9B 0.9800 . ?
C9 H9C 0.9800 . ?
C10 H10A 0.9800 . ?
C10 H10B 0.9800 . ?
C10 H10C 0.9800 . ?
C11 H11A 0.9900 . ?
C11 H11B 0.9900 . ?
C12 C13 1.529(4) . ?
C12 C14 1.533(4) . ?
C12 H12 1.0000 . ?
C13 H13A 0.9800 . ?
C13 H13B 0.9800 . ?
C13 H13C 0.9800 . ?
C14 H14A 0.9800 . ?
C14 H14B 0.9800 . ?
C14 H14C 0.9800 . ?
C15 C16 1.531(3) . ?
C15 C17 1.532(3) . ?
C15 H15 1.0000 . ?
C16 H16A 0.9800 . ?
C16 H16B 0.9800 . ?
C16 H16C 0.9800 . ?
C17 H17A 0.9800 . ?
C17 H17B 0.9800 . ?
C17 H17C 0.9800 . ?
C18 C23 1.392(3) . ?
C18 C19 1.398(3) . ?
C19 C20 1.391(3) . ?
C19 H19 0.9500 . ?
C20 C21 1.391(3) . ?
C20 H20 0.9500 . ?
C21 C22 1.387(3) . ?
C21 H21 0.9500 . ?
C22 C23 1.392(3) . ?
C22 H22 0.9500 . ?
C23 H23 0.9500 . ?
C25 C26 1.404(3) . ?
C25 C30 1.411(3) . ?
C26 C27 1.386(3) . ?
C26 H26 0.9500 . ?
C27 C28 1.385(4) . ?
C27 H27 0.9500 . ?
C28 C29 1.382(3) . ?
C28 H28 0.9500 . ?
C29 C30 1.403(3) . ?
C29 H29 0.9500 . ?
C30 C31 1.486(3) . ?
C31 C36 1.393(3) . ?
C31 C32 1.400(3) . ?
C32 C33 1.389(4) . ?
C32 H32 0.9500 . ?
C33 C34 1.381(4) . ?
C33 H33 0.9500 . ?
C34 C35 1.391(4) . ?
C34 H34 0.9500 . ?
C35 C36 1.392(3) . ?
C35 H35 0.9500 . ?
C36 H36 0.9500 . ?
P3 F3 1.5868(15) . ?
P3 F2 1.5950(16) . ?
P3 F6 1.5960(15) . ?
P3 F1 1.5961(14) . ?
P3 F5 1.6000(15) . ?
P3 F4 1.6159(13) . ?
